data_7053523
loop_
_publ_author_name
'Joly, Damien'
'Tondelier, Denis'
'Deborde, Val\'erie'
'Geffroy, Bernard'
'Hissler, Muriel'
'R\'eau, R\'egis'

_publ_section_title
;
 Phosphole-based \p-conjugated electroluminescent materials for OLEDs
;
_journal_issue 8
_journal_name_full 'New Journal of Chemistry'
_journal_page_first 1603
_journal_paper_doi 10.1039/c0nj00122h
_journal_volume 34
_journal_year 2010
_chemical_formula_moiety 'C44 H39 Au Cl P'
_chemical_formula_sum 'C44 H39 Au Cl P'
_chemical_formula_weight 831.14
_chemical_name_systematic
;
?
;
_space_group_IT_number 14
_symmetry_cell_setting monoclinic
_symmetry_space_group_name_Hall '-P 2yn'
_symmetry_space_group_name_H-M 'P 1 21/n 1'
_atom_sites_solution_hydrogens geom
_atom_sites_solution_primary direct
_atom_sites_solution_secondary difmap
_audit_creation_method SHELXL-97
_cell_angle_alpha 90.00
_cell_angle_beta 98.022(3)
_cell_angle_gamma 90.00
_cell_formula_units_Z 4
_cell_length_a 11.2536(9)
_cell_length_b 25.600(3)
_cell_length_c 13.7924(14)
_cell_measurement_temperature 100(2)
_cell_measurement_theta_max 26.56
_cell_measurement_theta_min 1.59
_cell_volume 3934.6(7)
_computing_structure_refinement 'SHELXL-97 (Sheldrick, 1997)'
_diffrn_ambient_temperature 100(2)
_diffrn_measured_fraction_theta_full 0.982
_diffrn_measured_fraction_theta_max 0.982
_diffrn_measurement_device_type ccd
_diffrn_measurement_method none
_diffrn_radiation_monochromator graphite
_diffrn_radiation_source 'fine-focus sealed tube'
_diffrn_radiation_type MoK\a
_diffrn_radiation_wavelength 0.71073
_diffrn_reflns_av_R_equivalents 0.0717
_diffrn_reflns_av_sigmaI/netI 0.0779
_diffrn_reflns_limit_h_max 14
_diffrn_reflns_limit_h_min -11
_diffrn_reflns_limit_k_max 31
_diffrn_reflns_limit_k_min -28
_diffrn_reflns_limit_l_max 17
_diffrn_reflns_limit_l_min -17
_diffrn_reflns_number 31372
_diffrn_reflns_theta_full 26.56
_diffrn_reflns_theta_max 26.56
_diffrn_reflns_theta_min 1.59
_diffrn_standards_decay_% none
_exptl_absorpt_coefficient_mu 3.875
_exptl_absorpt_correction_T_max 0.9254
_exptl_absorpt_correction_T_min 0.3127
_exptl_absorpt_correction_type multi-scan
_exptl_absorpt_process_details 'Sheldrick,G.M.(2002).SADABS BrukerAXS Inc.'
_exptl_crystal_colour yellow
_exptl_crystal_density_diffrn 1.403
_exptl_crystal_density_method 'not measured'
_exptl_crystal_description needle
_exptl_crystal_F_000 1656
_exptl_crystal_size_max 0.3
_exptl_crystal_size_mid 0.06
_exptl_crystal_size_min 0.02
_refine_diff_density_max 2.284
_refine_diff_density_min -2.328
_refine_diff_density_rms 0.253
_refine_ls_extinction_method none
_refine_ls_goodness_of_fit_ref 1.036
_refine_ls_hydrogen_treatment constr
_refine_ls_matrix_type full
_refine_ls_number_parameters 424
_refine_ls_number_reflns 8060
_refine_ls_number_restraints 0
_refine_ls_restrained_S_all 1.036
_refine_ls_R_factor_all 0.0610
_refine_ls_R_factor_gt 0.0461
_refine_ls_shift/su_max 0.001
_refine_ls_shift/su_mean 0.000
_refine_ls_structure_factor_coef Fsqd
_refine_ls_weighting_details 'calc w=1/[\s^2^(Fo^2^)+(0.0750P)^2^+0.0000P] where P=(Fo^2^+2Fc^2^)/3'
_refine_ls_weighting_scheme calc
_refine_ls_wR_factor_gt 0.1266
_refine_ls_wR_factor_ref 0.1328
_reflns_number_gt 6332
_reflns_number_total 8060
_reflns_threshold_expression >2sigma(I)
_cod_data_source_file c0nj00122h.txt
_cod_data_source_block presq
_cod_original_sg_symbol_H-M P21/n
_cod_database_code 7053523

loop_
_symmetry_equiv_pos_as_xyz
'x, y, z'
'-x+1/2, y+1/2, -z+1/2'
'-x, -y, -z'
'x-1/2, -y-1/2, z-1/2'

loop_
_atom_site_label
_atom_site_type_symbol
_atom_site_fract_x
_atom_site_fract_y
_atom_site_fract_z
_atom_site_U_iso_or_equiv
_atom_site_adp_type
_atom_site_occupancy
_atom_site_symmetry_multiplicity
_atom_site_calc_flag
_atom_site_refinement_flags
Au1 Au 0.668832(19) 0.030932(10) 0.273880(15) 0.01233(10) Uani 1 1 d .
Cl1 Cl 0.86905(13) 0.05026(7) 0.28267(11) 0.0202(4) Uani 1 1 d .
P1 P 0.47420(14) 0.01089(7) 0.25220(11) 0.0111(3) Uani 1 1 d .
C1 C 0.3673(5) 0.0629(2) 0.2669(4) 0.0113(13) Uani 1 1 d .
C2 C 0.3002(5) 0.0477(3) 0.3358(4) 0.0125(13) Uani 1 1 d .
C3 C 0.1987(5) 0.0792(3) 0.3676(4) 0.0168(14) Uani 1 1 d .
H3A H 0.1275 0.0765 0.3168 0.020 Uiso 1 1 calc R
H3B H 0.2226 0.1164 0.3733 0.020 Uiso 1 1 calc R
C4 C 0.1649(6) 0.0603(3) 0.4662(5) 0.0224(16) Uani 1 1 d .
H4A H 0.2297 0.0695 0.5196 0.027 Uiso 1 1 calc R
H4B H 0.0904 0.0780 0.4791 0.027 Uiso 1 1 calc R
C5 C 0.1462(6) 0.0016(3) 0.4639(5) 0.0222(16) Uani 1 1 d .
H5A H 0.1133 -0.0096 0.5235 0.027 Uiso 1 1 calc R
H5B H 0.0878 -0.0080 0.4062 0.027 Uiso 1 1 calc R
C6 C 0.2637(6) -0.0257(3) 0.4588(4) 0.0175(15) Uani 1 1 d .
H6A H 0.2482 -0.0634 0.4462 0.021 Uiso 1 1 calc R
H6B H 0.3151 -0.0225 0.5229 0.021 Uiso 1 1 calc R
C7 C 0.3301(5) -0.0039(3) 0.3798(4) 0.0126(13) Uani 1 1 d .
C8 C 0.4184(5) -0.0308(2) 0.3422(4) 0.0125(13) Uani 1 1 d .
C9 C 0.4616(5) -0.0839(3) 0.3670(4) 0.0116(13) Uani 1 1 d .
C10 C 0.4544(5) -0.1228(3) 0.2942(4) 0.0134(13) Uani 1 1 d .
H10 H 0.4269 -0.1142 0.2278 0.016 Uiso 1 1 calc R
C11 C 0.4873(5) -0.1732(3) 0.3194(4) 0.0110(13) Uani 1 1 d .
C12 C 0.4852(5) -0.2211(3) 0.2550(4) 0.0157(14) Uani 1 1 d .
C13 C 0.5286(5) -0.2642(3) 0.3281(4) 0.0152(14) Uani 1 1 d .
C14 C 0.5441(5) -0.3162(3) 0.3121(4) 0.0159(14) Uani 1 1 d .
H14 H 0.5291 -0.3301 0.2477 0.019 Uiso 1 1 calc R
C15 C 0.5826(5) -0.3489(3) 0.3925(5) 0.0184(14) Uani 1 1 d .
H15 H 0.5925 -0.3853 0.3825 0.022 Uiso 1 1 calc R
C16 C 0.6066(5) -0.3279(3) 0.4874(5) 0.0182(14) Uani 1 1 d .
H16 H 0.6326 -0.3501 0.5414 0.022 Uiso 1 1 calc R
C17 C 0.5923(5) -0.2752(3) 0.5022(4) 0.0177(15) Uani 1 1 d .
H17 H 0.6088 -0.2610 0.5663 0.021 Uiso 1 1 calc R
C18 C 0.5536(5) -0.2429(3) 0.4232(4) 0.0146(14) Uani 1 1 d .
C19 C 0.5286(5) -0.1867(3) 0.4180(4) 0.0124(13) Uani 1 1 d .
C20 C 0.5370(5) -0.1478(3) 0.4911(4) 0.0140(14) Uani 1 1 d .
H20 H 0.5657 -0.1561 0.5574 0.017 Uiso 1 1 calc R
C21 C 0.5030(5) -0.0981(3) 0.4647(4) 0.0146(13) Uani 1 1 d .
H21 H 0.5073 -0.0720 0.5141 0.018 Uiso 1 1 calc R
C22 C 0.5722(6) -0.2148(3) 0.1779(4) 0.0236(16) Uani 1 1 d .
H22A H 0.5691 -0.2462 0.1371 0.035 Uiso 1 1 calc R
H22B H 0.6541 -0.2098 0.2114 0.035 Uiso 1 1 calc R
H22C H 0.5483 -0.1844 0.1366 0.035 Uiso 1 1 calc R
C23 C 0.3579(6) -0.2326(3) 0.2027(5) 0.0208(15) Uani 1 1 d .
H23A H 0.3598 -0.2636 0.1614 0.031 Uiso 1 1 calc R
H23B H 0.3289 -0.2026 0.1619 0.031 Uiso 1 1 calc R
H23C H 0.3041 -0.2388 0.2515 0.031 Uiso 1 1 calc R
C24 C 0.3549(5) 0.1109(3) 0.2088(4) 0.0123(13) Uani 1 1 d .
C25 C 0.4494(5) 0.1463(3) 0.2103(4) 0.0123(13) Uani 1 1 d .
H25 H 0.5247 0.1390 0.2481 0.015 Uiso 1 1 calc R
C26 C 0.4335(5) 0.1920(3) 0.1566(4) 0.0121(13) Uani 1 1 d .
C27 C 0.5206(5) 0.2369(3) 0.1484(4) 0.0131(13) Uani 1 1 d .
C28 C 0.4455(6) 0.2740(3) 0.0780(4) 0.0169(14) Uani 1 1 d .
C29 C 0.4780(6) 0.3203(3) 0.0380(4) 0.0191(15) Uani 1 1 d .
H29 H 0.5573 0.3335 0.0530 0.023 Uiso 1 1 calc R
C30 C 0.3912(6) 0.3475(3) -0.0252(5) 0.0253(16) Uani 1 1 d .
H30 H 0.4120 0.3796 -0.0530 0.030 Uiso 1 1 calc R
C31 C 0.2769(6) 0.3285(3) -0.0477(5) 0.0194(15) Uani 1 1 d .
H31 H 0.2196 0.3481 -0.0900 0.023 Uiso 1 1 calc R
C32 C 0.2427(6) 0.2813(3) -0.0101(4) 0.0170(14) Uani 1 1 d .
H32 H 0.1634 0.2683 -0.0263 0.020 Uiso 1 1 calc R
C33 C 0.3291(5) 0.2535(3) 0.0523(4) 0.0138(13) Uani 1 1 d .
C34 C 0.3216(5) 0.2030(3) 0.1005(4) 0.0127(13) Uani 1 1 d .
C35 C 0.2271(5) 0.1679(3) 0.0974(4) 0.0171(14) Uani 1 1 d .
H35 H 0.1522 0.1750 0.0587 0.021 Uiso 1 1 calc R
C36 C 0.2446(5) 0.1219(3) 0.1524(4) 0.0158(14) Uani 1 1 d .
H36 H 0.1803 0.0978 0.1515 0.019 Uiso 1 1 calc R
C37 C 0.6338(6) 0.2186(3) 0.1065(5) 0.0259(17) Uani 1 1 d .
H37A H 0.6804 0.1951 0.1534 0.039 Uiso 1 1 calc R
H37B H 0.6828 0.2490 0.0948 0.039 Uiso 1 1 calc R
H37C H 0.6100 0.2000 0.0447 0.039 Uiso 1 1 calc R
C38 C 0.5560(7) 0.2640(3) 0.2486(5) 0.0262(17) Uani 1 1 d .
H38A H 0.4834 0.2755 0.2742 0.039 Uiso 1 1 calc R
H38B H 0.6069 0.2943 0.2404 0.039 Uiso 1 1 calc R
H38C H 0.6000 0.2393 0.2946 0.039 Uiso 1 1 calc R
C39 C 0.4311(5) -0.0198(2) 0.1339(4) 0.0124(13) Uani 1 1 d .
C40 C 0.3132(6) -0.0183(3) 0.0887(5) 0.0219(16) Uani 1 1 d .
H40 H 0.2555 0.0022 0.1158 0.026 Uiso 1 1 calc R
C41 C 0.2799(6) -0.0469(3) 0.0036(5) 0.0242(16) Uani 1 1 d .
H41 H 0.1997 -0.0452 -0.0286 0.029 Uiso 1 1 calc R
C42 C 0.3640(7) -0.0780(3) -0.0347(5) 0.0267(17) Uani 1 1 d .
H42 H 0.3402 -0.0988 -0.0911 0.032 Uiso 1 1 calc R
C43 C 0.4820(6) -0.0785(3) 0.0097(4) 0.0225(16) Uani 1 1 d .
H43 H 0.5398 -0.0989 -0.0174 0.027 Uiso 1 1 calc R
C44 C 0.5161(6) -0.0496(3) 0.0935(4) 0.0197(15) Uani 1 1 d .
H44 H 0.5973 -0.0499 0.1236 0.024 Uiso 1 1 calc R

loop_
_atom_site_aniso_label
_atom_site_aniso_U_11
_atom_site_aniso_U_22
_atom_site_aniso_U_33
_atom_site_aniso_U_23
_atom_site_aniso_U_13
_atom_site_aniso_U_12
Au1 0.01124(15) 0.01584(17) 0.01002(13) 0.00018(9) 0.00187(9) -0.00104(10)
Cl1 0.0131(8) 0.0290(10) 0.0184(7) -0.0008(7) 0.0016(6) -0.0056(7)
P1 0.0112(8) 0.0129(9) 0.0093(7) -0.0003(6) 0.0019(6) -0.0012(6)
C1 0.014(3) 0.008(3) 0.012(3) -0.001(2) -0.001(2) -0.008(2)
C2 0.008(3) 0.015(4) 0.014(3) -0.004(2) 0.001(2) -0.005(2)
C3 0.013(3) 0.016(4) 0.022(3) 0.001(3) 0.004(2) -0.002(3)
C4 0.017(3) 0.031(5) 0.022(3) 0.001(3) 0.009(3) 0.002(3)
C5 0.018(3) 0.035(5) 0.015(3) 0.004(3) 0.007(3) 0.006(3)
C6 0.017(3) 0.023(4) 0.013(3) 0.005(3) 0.004(2) 0.000(3)
C7 0.009(3) 0.018(4) 0.010(3) -0.001(2) -0.001(2) 0.000(2)
C8 0.012(3) 0.015(4) 0.010(3) 0.001(2) -0.002(2) -0.006(2)
C9 0.005(3) 0.019(4) 0.011(3) 0.000(2) 0.002(2) 0.000(2)
C10 0.015(3) 0.017(4) 0.009(3) 0.003(2) 0.004(2) 0.001(3)
C11 0.005(3) 0.020(4) 0.009(3) 0.004(2) 0.003(2) -0.004(2)
C12 0.016(3) 0.019(4) 0.012(3) 0.000(3) 0.003(2) 0.001(3)
C13 0.011(3) 0.023(4) 0.012(3) 0.005(3) 0.005(2) 0.002(3)
C14 0.015(3) 0.016(4) 0.017(3) -0.003(3) 0.006(2) 0.002(3)
C15 0.007(3) 0.015(4) 0.033(4) 0.000(3) 0.004(3) 0.001(3)
C16 0.013(3) 0.021(4) 0.021(3) 0.005(3) 0.002(2) 0.008(3)
C17 0.013(3) 0.028(4) 0.011(3) 0.000(3) 0.000(2) 0.005(3)
C18 0.008(3) 0.027(4) 0.009(3) 0.000(3) 0.004(2) 0.002(3)
C19 0.005(3) 0.020(4) 0.012(3) 0.003(2) 0.002(2) -0.001(2)
C20 0.011(3) 0.023(4) 0.008(3) 0.001(2) 0.000(2) -0.001(3)
C21 0.013(3) 0.018(4) 0.013(3) 0.000(3) 0.001(2) -0.003(3)
C22 0.034(4) 0.026(4) 0.013(3) 0.003(3) 0.010(3) 0.008(3)
C23 0.022(4) 0.020(4) 0.019(3) -0.005(3) -0.004(3) 0.002(3)
C24 0.017(3) 0.009(3) 0.011(3) 0.001(2) 0.004(2) -0.003(2)
C25 0.010(3) 0.019(4) 0.008(3) -0.002(2) 0.000(2) 0.000(2)
C26 0.013(3) 0.015(4) 0.009(3) 0.001(2) 0.005(2) -0.003(3)
C27 0.013(3) 0.010(4) 0.015(3) 0.002(2) 0.000(2) 0.002(2)
C28 0.022(3) 0.017(4) 0.011(3) 0.004(3) 0.000(2) -0.001(3)
C29 0.015(3) 0.022(4) 0.020(3) 0.002(3) 0.001(3) -0.004(3)
C30 0.033(4) 0.021(4) 0.023(3) 0.008(3) 0.004(3) -0.007(3)
C31 0.021(4) 0.016(4) 0.021(3) 0.002(3) 0.003(3) 0.009(3)
C32 0.014(3) 0.024(4) 0.013(3) 0.000(3) 0.003(2) 0.003(3)
C33 0.016(3) 0.016(4) 0.011(3) -0.001(2) 0.004(2) 0.002(3)
C34 0.014(3) 0.020(4) 0.005(2) 0.004(2) 0.003(2) 0.003(3)
C35 0.015(3) 0.019(4) 0.017(3) 0.002(3) -0.002(2) 0.000(3)
C36 0.015(3) 0.017(4) 0.016(3) 0.003(3) 0.004(2) -0.005(3)
C37 0.018(4) 0.021(4) 0.039(4) 0.008(3) 0.002(3) -0.002(3)
C38 0.036(4) 0.019(4) 0.020(3) 0.002(3) -0.009(3) -0.008(3)
C39 0.016(3) 0.011(4) 0.010(3) 0.001(2) 0.002(2) -0.005(2)
C40 0.023(4) 0.025(4) 0.019(3) -0.004(3) 0.005(3) -0.005(3)
C41 0.027(4) 0.022(4) 0.022(3) -0.001(3) -0.003(3) -0.013(3)
C42 0.045(5) 0.023(4) 0.013(3) -0.008(3) 0.006(3) -0.012(3)
C43 0.034(4) 0.021(4) 0.014(3) 0.002(3) 0.011(3) -0.007(3)
C44 0.024(4) 0.024(4) 0.012(3) 0.001(3) 0.007(3) -0.002(3)

loop_
_atom_type_symbol
_atom_type_description
_atom_type_scat_dispersion_real
_atom_type_scat_dispersion_imag
_atom_type_scat_source
C C 0.0033 0.0016 'International Tables Vol C Tables 4.2.6.8 and 6.1.1.4'
H H 0.0000 0.0000 'International Tables Vol C Tables 4.2.6.8 and 6.1.1.4'
Au Au -2.0133 8.8022 'International Tables Vol C Tables 4.2.6.8 and 6.1.1.4'
Cl Cl 0.1484 0.1585 'International Tables Vol C Tables 4.2.6.8 and 6.1.1.4'
P P 0.1023 0.0942 'International Tables Vol C Tables 4.2.6.8 and 6.1.1.4'

loop_
_geom_angle_atom_site_label_1
_geom_angle_atom_site_label_2
_geom_angle_atom_site_label_3
_geom_angle
P1 Au1 Cl1 175.27(5)
C8 P1 C39 106.6(3)
C8 P1 C1 93.2(3)
C39 P1 C1 108.6(3)
C8 P1 Au1 118.11(19)
C39 P1 Au1 110.8(2)
C1 P1 Au1 117.9(2)
C2 C1 C24 127.4(6)
C2 C1 P1 108.1(5)
C24 C1 P1 124.5(4)
C1 C2 C7 115.5(6)
C1 C2 C3 124.7(6)
C7 C2 C3 119.8(5)
C2 C3 C4 112.3(5)
C2 C3 H3A 109.1
C4 C3 H3A 109.1
C2 C3 H3B 109.1
C4 C3 H3B 109.1
H3A C3 H3B 107.9
C5 C4 C3 110.0(5)
C5 C4 H4A 109.7
C3 C4 H4A 109.7
C5 C4 H4B 109.7
C3 C4 H4B 109.7
H4A C4 H4B 108.2
C6 C5 C4 110.0(6)
C6 C5 H5A 109.7
C4 C5 H5A 109.7
C6 C5 H5B 109.7
C4 C5 H5B 109.7
H5A C5 H5B 108.2
C5 C6 C7 112.8(5)
C5 C6 H6A 109.0
C7 C6 H6A 109.0
C5 C6 H6B 109.0
C7 C6 H6B 109.0
H6A C6 H6B 107.8
C8 C7 C2 115.6(5)
C8 C7 C6 123.0(6)
C2 C7 C6 121.4(5)
C7 C8 C9 127.8(6)
C7 C8 P1 107.6(5)
C9 C8 P1 124.7(5)
C10 C9 C21 118.4(6)
C10 C9 C8 120.3(5)
C21 C9 C8 121.1(5)
C11 C10 C9 119.9(5)
C11 C10 H10 120.1
C9 C10 H10 120.1
C10 C11 C19 120.8(6)
C10 C11 C12 129.1(5)
C19 C11 C12 110.1(5)
C11 C12 C13 102.7(5)
C11 C12 C23 111.5(5)
C13 C12 C23 111.2(5)
C11 C12 C22 111.1(5)
C13 C12 C22 110.7(5)
C23 C12 C22 109.5(5)
C14 C13 C18 120.9(6)
C14 C13 C12 129.3(6)
C18 C13 C12 109.8(6)
C13 C14 C15 119.0(6)
C13 C14 H14 120.5
C15 C14 H14 120.5
C16 C15 C14 120.2(6)
C16 C15 H15 119.9
C14 C15 H15 119.9
C17 C16 C15 120.1(6)
C17 C16 H16 119.9
C15 C16 H16 119.9
C16 C17 C18 119.8(6)
C16 C17 H17 120.1
C18 C17 H17 120.1
C17 C18 C13 120.0(7)
C17 C18 C19 131.2(6)
C13 C18 C19 108.8(5)
C20 C19 C11 119.6(6)
C20 C19 C18 131.7(5)
C11 C19 C18 108.7(5)
C21 C20 C19 118.6(5)
C21 C20 H20 120.7
C19 C20 H20 120.7
C20 C21 C9 122.6(6)
C20 C21 H21 118.7
C9 C21 H21 118.7
C12 C22 H22A 109.5
C12 C22 H22B 109.5
H22A C22 H22B 109.5
C12 C22 H22C 109.5
H22A C22 H22C 109.5
H22B C22 H22C 109.5
C12 C23 H23A 109.5
C12 C23 H23B 109.5
H23A C23 H23B 109.5
C12 C23 H23C 109.5
H23A C23 H23C 109.5
H23B C23 H23C 109.5
C25 C24 C36 119.5(6)
C25 C24 C1 121.5(5)
C36 C24 C1 119.0(5)
C26 C25 C24 120.0(5)
C26 C25 H25 120.0
C24 C25 H25 120.0
C25 C26 C34 120.1(6)
C25 C26 C27 129.9(5)
C34 C26 C27 109.9(5)
C28 C27 C26 102.2(5)
C28 C27 C37 111.4(5)
C26 C27 C37 111.7(5)
C28 C27 C38 109.9(5)
C26 C27 C38 111.0(5)
C37 C27 C38 110.3(5)
C29 C28 C33 120.6(6)
C29 C28 C27 129.4(6)
C33 C28 C27 109.9(5)
C28 C29 C30 118.4(6)
C28 C29 H29 120.8
C30 C29 H29 120.8
C31 C30 C29 121.1(7)
C31 C30 H30 119.5
C29 C30 H30 119.5
C30 C31 C32 121.6(6)
C30 C31 H31 119.2
C32 C31 H31 119.2
C31 C32 C33 117.8(6)
C31 C32 H32 121.1
C33 C32 H32 121.1
C32 C33 C28 120.4(6)
C32 C33 C34 130.5(6)
C28 C33 C34 109.0(5)
C35 C34 C26 120.6(6)
C35 C34 C33 130.6(5)
C26 C34 C33 108.8(5)
C34 C35 C36 118.6(5)
C34 C35 H35 120.7
C36 C35 H35 120.7
C24 C36 C35 121.2(6)
C24 C36 H36 119.4
C35 C36 H36 119.4
C27 C37 H37A 109.5
C27 C37 H37B 109.5
H37A C37 H37B 109.5
C27 C37 H37C 109.5
H37A C37 H37C 109.5
H37B C37 H37C 109.5
C27 C38 H38A 109.5
C27 C38 H38B 109.5
H38A C38 H38B 109.5
C27 C38 H38C 109.5
H38A C38 H38C 109.5
H38B C38 H38C 109.5
C40 C39 C44 120.1(6)
C40 C39 P1 120.7(5)
C44 C39 P1 118.9(4)
C39 C40 C41 119.6(7)
C39 C40 H40 120.2
C41 C40 H40 120.2
C40 C41 C42 120.2(6)
C40 C41 H41 119.9
C42 C41 H41 119.9
C43 C42 C41 119.8(6)
C43 C42 H42 120.1
C41 C42 H42 120.1
C44 C43 C42 120.2(7)
C44 C43 H43 119.9
C42 C43 H43 119.9
C43 C44 C39 120.1(6)
C43 C44 H44 120.0
C39 C44 H44 120.0

loop_
_geom_bond_atom_site_label_1
_geom_bond_atom_site_label_2
_geom_bond_distance
Au1 P1 2.2287(15)
Au1 Cl1 2.2934(15)
P1 C8 1.815(6)
P1 C39 1.815(6)
P1 C1 1.824(7)
C1 C2 1.351(8)
C1 C24 1.463(8)
C2 C7 1.472(9)
C2 C3 1.512(9)
C3 C4 1.539(9)
C3 H3A 0.9900
C3 H3B 0.9900
C4 C5 1.518(11)
C4 H4A 0.9900
C4 H4B 0.9900
C5 C6 1.506(9)
C5 H5A 0.9900
C5 H5B 0.9900
C6 C7 1.512(8)
C6 H6A 0.9900
C6 H6B 0.9900
C7 C8 1.369(9)
C8 C9 1.467(9)
C9 C10 1.409(8)
C9 C21 1.411(8)
C10 C11 1.374(9)
C10 H10 0.9500
C11 C19 1.417(7)
C11 C12 1.511(9)
C12 C13 1.530(8)
C12 C23 1.540(8)
C12 C22 1.550(9)
C13 C14 1.364(9)
C13 C18 1.412(8)
C14 C15 1.409(9)
C14 H14 0.9500
C15 C16 1.405(9)
C15 H15 0.9500
C16 C17 1.379(10)
C16 H16 0.9500
C17 C18 1.388(9)
C17 H17 0.9500
C18 C19 1.466(9)
C19 C20 1.412(9)
C20 C21 1.363(9)
C20 H20 0.9500
C21 H21 0.9500
C22 H22A 0.9800
C22 H22B 0.9800
C22 H22C 0.9800
C23 H23A 0.9800
C23 H23B 0.9800
C23 H23C 0.9800
C24 C25 1.395(8)
C24 C36 1.398(8)
C25 C26 1.382(9)
C25 H25 0.9500
C26 C34 1.412(8)
C26 C27 1.527(9)
C27 C28 1.526(8)
C27 C37 1.543(9)
C27 C38 1.547(8)
C28 C29 1.378(9)
C28 C33 1.409(9)
C29 C30 1.400(9)
C29 H29 0.9500
C30 C31 1.369(9)
C30 H30 0.9500
C31 C32 1.391(9)
C31 H31 0.9500
C32 C33 1.400(8)
C32 H32 0.9500
C33 C34 1.463(9)
C34 C35 1.388(9)
C35 C36 1.400(9)
C35 H35 0.9500
C36 H36 0.9500
C37 H37A 0.9800
C37 H37B 0.9800
C37 H37C 0.9800
C38 H38A 0.9800
C38 H38B 0.9800
C38 H38C 0.9800
C39 C40 1.386(9)
C39 C44 1.398(9)
C40 C41 1.390(9)
C40 H40 0.9500
C41 C42 1.396(10)
C41 H41 0.9500
C42 C43 1.383(10)
C42 H42 0.9500
C43 C44 1.381(9)
C43 H43 0.9500
C44 H44 0.9500
